data_4123666
loop_
_publ_author_name
'Masarwa, Ahmad'
'Weber, Manuel'
'Sarpong, Richmond'

_publ_section_title
;
 Selective C-C and C-h bond activation/cleavage of pinene derivatives:
 synthesis of enantiopure cyclohexenone scaffolds and mechanistic
 insights.
;
_journal_issue 19
_journal_name_full 'Journal of the American Chemical Society'
_journal_page_first 6327
_journal_page_last 6334
_journal_paper_doi 10.1021/jacs.5b02254
_journal_volume 137
_journal_year 2015
_chemical_absolute_configuration ad
_chemical_formula_sum 'C10 H16 O3'
_chemical_formula_weight 184.23
_chemical_name_common AM-I-165
_chemical_name_systematic
; 
 sarpong88 
;
_space_group.centring_type P

_space_group_crystal_system monoclinic
_space_group_IT_number 4
_space_group_name_Hall 'P 2yb'
_space_group_name_H-M_alt 'P 1 21 1'
_symmetry_space_group_name_Hall 'P 2yb'
_symmetry_space_group_name_H-M 'P 1 21 1'
_atom_sites_solution_hydrogens geom
_atom_sites_solution_primary iterative
_atom_sites_solution_secondary difmap
_audit_creation_method SHELXL-2014
_cell_angle_alpha 90
_cell_angle_beta 91.104(2)
_cell_angle_gamma 90
_cell_formula_units_Z 4
_cell_length_a 7.3713(3)
_cell_length_b 10.8358(5)
_cell_length_c 11.8516(5)
_cell_measurement_reflns_used 9806
_cell_measurement_temperature 100(2)
_cell_measurement_theta_max 68.09
_cell_measurement_theta_min 3.73
_cell_volume 946.46(7)
_computing_cell_refinement 'Bruker SAINT'
_computing_data_collection 'Bruker APEX2'
_computing_data_reduction 'Bruker SAINT'
_computing_molecular_graphics ORTEP-32
_computing_publication_material WinGX
_computing_structure_refinement SHELXL-2014
_computing_structure_solution SHELXT
_diffrn_ambient_temperature 100(2)
_diffrn_detector_area_resol_mean 8.366
_diffrn_measured_fraction_theta_full 0.998
_diffrn_measured_fraction_theta_max 0.997
_diffrn_measurement_device_type 'Bruker APEX-II CCD'
_diffrn_measurement_method 'phi and omega scans'
_diffrn_radiation_type CuK\a
_diffrn_radiation_wavelength 1.54178
_diffrn_reflns_av_R_equivalents 0.0338
_diffrn_reflns_av_unetI/netI 0.0427
_diffrn_reflns_Laue_measured_fraction_full 0.998
_diffrn_reflns_Laue_measured_fraction_max 0.997
_diffrn_reflns_limit_h_max 8
_diffrn_reflns_limit_h_min -8
_diffrn_reflns_limit_k_max 13
_diffrn_reflns_limit_k_min -13
_diffrn_reflns_limit_l_max 14
_diffrn_reflns_limit_l_min -14
_diffrn_reflns_number 17870
_diffrn_reflns_point_group_measured_fraction_full 0.986
_diffrn_reflns_point_group_measured_fraction_max 0.984
_diffrn_reflns_theta_full 67.000
_diffrn_reflns_theta_max 68.214
_diffrn_reflns_theta_min 3.730
_diffrn_source 'microfocus rotating anode'
_exptl_absorpt_coefficient_mu 0.770
_exptl_absorpt_correction_T_max 0.929
_exptl_absorpt_correction_T_min 0.861
_exptl_absorpt_correction_type multi-scan
_exptl_absorpt_process_details TWINABS
_exptl_crystal_colour colorless
_exptl_crystal_density_diffrn 1.293
_exptl_crystal_description plate
_exptl_crystal_F_000 400
_exptl_crystal_size_max 0.030
_exptl_crystal_size_mid 0.030
_exptl_crystal_size_min 0.010
_refine_diff_density_max 0.250
_refine_diff_density_min -0.189
_refine_diff_density_rms 0.039
_refine_ls_abs_structure_details
; 
 Flack x determined using 1477 quotients [(I+)-(I-)]/[(I+)+(I-)] 
 (Parsons, Flack and Wagner, Acta Cryst. B69 (2013) 249-259). 
;
_refine_ls_abs_structure_Flack 0.00(7)
_refine_ls_extinction_method none
_refine_ls_goodness_of_fit_ref 1.039
_refine_ls_hydrogen_treatment constr
_refine_ls_matrix_type full
_refine_ls_number_parameters 244
_refine_ls_number_reflns 17870
_refine_ls_number_restraints 1
_refine_ls_restrained_S_all 1.039
_refine_ls_R_factor_all 0.0385
_refine_ls_R_factor_gt 0.0359
_refine_ls_shift/su_max 0.000
_refine_ls_shift/su_mean 0.000
_refine_ls_structure_factor_coef Fsqd
_refine_ls_weighting_details 'w=1/[\s^2^(Fo^2^)+(0.0429P)^2^+0.2920P] where P=(Fo^2^+2Fc^2^)/3'
_refine_ls_weighting_scheme calc
_refine_ls_wR_factor_gt 0.0917
_refine_ls_wR_factor_ref 0.0935
_reflns_Friedel_coverage 0.867
_reflns_Friedel_fraction_full 0.972
_reflns_Friedel_fraction_max 0.968
_reflns_number_gt 16959
_reflns_number_total 17870
_reflns_threshold_expression 'I > 2\s(I)'
_cod_data_source_file ja5b02254_si_004.cif
_cod_data_source_block sarpong88
_cod_depositor_comments
;Adding full bibliography for 4123577--4123669.cif.

The following automatic conversions were performed:

'_space_group.centring_type' value 'primitive' was replaced with the
value 'P' as specified in the replacement file
'/home/antanas/src/cod-tools/trunk/data/replacement-values/replacement_values.lst'.

Automatic conversion script
Id: cif_fix_values 5642 2017-10-24 12:04:52Z antanas 
;
_cod_database_code 4123666
_shelx_space_group_comment
; 
The symmetry employed for this shelxl refinement is uniquely defined 
by the following loop, which should always be used as a source of 
symmetry information in preference to the above space-group names. 
They are only intended as comments. 
;
_shelx_estimated_absorpt_t_min 0.977
_shelx_estimated_absorpt_t_max 0.992
_shelxl_version_number 2014-3

loop_
_space_group_symop_operation_xyz
'x, y, z'
'-x, y+1/2, -z'

loop_
_atom_site_label
_atom_site_type_symbol
_atom_site_fract_x
_atom_site_fract_y
_atom_site_fract_z
_atom_site_U_iso_or_equiv
_atom_site_adp_type
_atom_site_occupancy
_atom_site_site_symmetry_order
_atom_site_calc_flag
_atom_site_refinement_flags_posn
_atom_site_refinement_flags_adp
C1 C 0.0999(4) 0.7094(3) 0.9761(2) 0.0182(6) Uani 1 1 d . .
C2 C 0.1320(4) 0.8230(3) 0.9033(2) 0.0219(6) Uani 1 1 d . .
C3 C 0.3333(4) 0.8502(3) 0.9091(3) 0.0286(8) Uani 1 1 d . .
H3A H 0.3577 0.9331 0.9411 0.034 Uiso 1 1 calc R U
H3B H 0.3882 0.8444 0.8337 0.034 Uiso 1 1 calc R U
C4 C 0.4036(4) 0.7478(3) 0.9881(2) 0.0234(7) Uani 1 1 d . .
H4 H 0.5244 0.7652 1.0245 0.028 Uiso 1 1 calc R U
C5 C 0.3946(4) 0.6271(4) 0.9210(3) 0.0280(8) Uani 1 1 d . .
H5A H 0.4572 0.5595 0.9622 0.034 Uiso 1 1 calc R U
H5B H 0.4496 0.6369 0.8460 0.034 Uiso 1 1 calc R U
C6 C 0.1881(4) 0.6020(3) 0.9097(2) 0.0208(6) Uani 1 1 d . .
H6 H 0.1578 0.5210 0.9452 0.025 Uiso 1 1 calc R U
C7 C -0.0949(4) 0.6884(4) 1.0088(3) 0.0304(8) Uani 1 1 d . .
H7A H -0.1399 0.7613 1.0483 0.046 Uiso 1 1 calc R U
H7B H -0.1016 0.6163 1.0584 0.046 Uiso 1 1 calc R U
H7C H -0.1694 0.6739 0.9407 0.046 Uiso 1 1 calc R U
C8 C 0.2461(4) 0.7317(3) 1.0721(2) 0.0174(6) Uani 1 1 d . .
C9 C 0.2722(5) 0.6246(3) 1.1543(3) 0.0287(7) Uani 1 1 d . .
H9A H 0.3777 0.6408 1.2037 0.043 Uiso 1 1 calc R U
H9B H 0.2920 0.5482 1.1119 0.043 Uiso 1 1 calc R U
H9C H 0.1637 0.6158 1.2001 0.043 Uiso 1 1 calc R U
C10 C 0.2049(4) 0.8489(3) 1.1390(2) 0.0191(6) Uani 1 1 d . .
H10A H 0.1576 0.9128 1.0865 0.023 Uiso 1 1 calc R U
H10B H 0.1092 0.8307 1.1940 0.023 Uiso 1 1 calc R U
C11 C 0.2769(4) 0.2984(3) 0.5543(2) 0.0166(6) Uani 1 1 d . .
C12 C 0.4775(4) 0.3010(3) 0.5281(2) 0.0177(6) Uani 1 1 d . .
C13 C 0.4935(4) 0.3343(3) 0.4042(2) 0.0196(6) Uani 1 1 d . .
H13A H 0.5455 0.2654 0.3605 0.023 Uiso 1 1 calc R U
H13B H 0.5687 0.4090 0.3941 0.023 Uiso 1 1 calc R U
C14 C 0.2942(4) 0.3580(3) 0.3699(2) 0.0178(6) Uani 1 1 d . .
H14 H 0.2689 0.3567 0.2867 0.021 Uiso 1 1 calc R U
C15 C 0.2370(4) 0.4771(3) 0.4293(2) 0.0209(6) Uani 1 1 d . .
H15A H 0.1177 0.5062 0.4003 0.025 Uiso 1 1 calc R U
H15B H 0.3279 0.5432 0.4188 0.025 Uiso 1 1 calc R U
C16 C 0.2266(4) 0.4391(3) 0.5553(2) 0.0179(6) Uani 1 1 d . .
H16 H 0.0997 0.4499 0.5821 0.021 Uiso 1 1 calc R U
C17 C 0.2278(4) 0.2297(3) 0.6606(2) 0.0229(6) Uani 1 1 d . .
H17A H 0.2772 0.1458 0.6578 0.034 Uiso 1 1 calc R U
H17B H 0.0955 0.2258 0.6663 0.034 Uiso 1 1 calc R U
H17C H 0.2790 0.2730 0.7264 0.034 Uiso 1 1 calc R U
C18 C 0.1922(4) 0.2578(3) 0.4377(2) 0.0163(6) Uani 1 1 d . .
C19 C -0.0154(4) 0.2699(3) 0.4311(3) 0.0210(6) Uani 1 1 d . .
H19A H -0.0582 0.2527 0.3539 0.031 Uiso 1 1 calc R U
H19B H -0.0504 0.3539 0.4522 0.031 Uiso 1 1 calc R U
H19C H -0.0700 0.2108 0.4830 0.031 Uiso 1 1 calc R U
C20 C 0.2453(4) 0.1257(3) 0.4086(2) 0.0188(6) Uani 1 1 d . .
H20A H 0.3750 0.1119 0.4279 0.023 Uiso 1 1 calc R U
H20B H 0.1721 0.0669 0.4526 0.023 Uiso 1 1 calc R U
O1 O 0.0160(4) 0.8822(2) 0.8546(2) 0.0362(6) Uani 1 1 d . .
O2 O 0.1381(3) 0.6008(2) 0.79285(17) 0.0249(5) Uani 1 1 d . .
H2 H 0.0245 0.6012 0.7859 0.037 Uiso 1 1 calc R U
O3 O 0.3609(3) 0.8962(2) 1.19786(16) 0.0207(5) Uani 1 1 d . .
H3 H 0.3848 0.8512 1.2539 0.031 Uiso 1 1 calc R U
O4 O 0.6020(3) 0.2826(2) 0.59426(17) 0.0228(5) Uani 1 1 d . .
O5 O 0.3483(3) 0.5078(2) 0.62522(18) 0.0237(5) Uani 1 1 d . .
H5 H 0.2938 0.5327 0.6825 0.036 Uiso 1 1 calc R U
O6 O 0.2138(3) 0.1060(2) 0.28951(17) 0.0242(5) Uani 1 1 d . .
H6A H 0.2712 0.0432 0.2688 0.036 Uiso 1 1 calc R U

loop_
_atom_site_aniso_label
_atom_site_aniso_U_11
_atom_site_aniso_U_22
_atom_site_aniso_U_33
_atom_site_aniso_U_23
_atom_site_aniso_U_13
_atom_site_aniso_U_12
C1 0.0168(14) 0.0181(16) 0.0195(13) -0.0035(12) -0.0011(11) -0.0004(11)
C2 0.0310(16) 0.0186(15) 0.0160(12) -0.0046(12) -0.0060(11) 0.0013(13)
C3 0.0372(19) 0.0300(19) 0.0188(13) -0.0002(14) 0.0035(13) -0.0115(15)
C4 0.0162(14) 0.0335(19) 0.0204(14) -0.0081(14) -0.0007(11) 0.0009(13)
C5 0.0227(16) 0.038(2) 0.0231(14) -0.0110(15) -0.0023(12) 0.0103(14)
C6 0.0249(16) 0.0210(16) 0.0164(13) -0.0025(13) -0.0029(11) 0.0047(12)
C7 0.0209(16) 0.040(2) 0.0307(16) -0.0129(15) 0.0013(13) -0.0047(14)
C8 0.0164(14) 0.0206(16) 0.0152(12) -0.0021(12) -0.0015(11) 0.0010(11)
C9 0.0451(19) 0.0212(18) 0.0194(13) -0.0007(13) -0.0057(13) 0.0016(14)
C10 0.0184(14) 0.0222(16) 0.0168(12) -0.0023(12) -0.0012(11) 0.0026(12)
C11 0.0173(14) 0.0179(15) 0.0147(12) -0.0028(12) 0.0007(10) -0.0001(11)
C12 0.0197(14) 0.0161(15) 0.0171(13) -0.0043(12) -0.0002(11) 0.0001(11)
C13 0.0176(14) 0.0243(17) 0.0169(13) -0.0031(12) 0.0035(10) -0.0021(11)
C14 0.0204(14) 0.0176(15) 0.0154(12) -0.0006(12) -0.0006(10) -0.0006(12)
C15 0.0236(15) 0.0180(15) 0.0211(13) 0.0005(13) -0.0009(11) 0.0008(12)
C16 0.0153(13) 0.0192(15) 0.0192(13) -0.0030(12) 0.0004(11) -0.0008(11)
C17 0.0251(15) 0.0258(16) 0.0180(13) 0.0012(13) 0.0029(11) -0.0011(13)
C18 0.0153(14) 0.0180(15) 0.0155(12) -0.0015(12) -0.0008(10) 0.0007(11)
C19 0.0166(14) 0.0225(16) 0.0237(13) -0.0056(13) -0.0012(11) 0.0004(11)
C20 0.0188(14) 0.0189(15) 0.0185(13) -0.0031(12) -0.0025(11) 0.0003(12)
O1 0.0508(15) 0.0234(12) 0.0335(11) -0.0020(11) -0.0200(11) 0.0084(11)
O2 0.0226(11) 0.0346(13) 0.0175(10) -0.0070(10) -0.0030(8) 0.0046(10)
O3 0.0259(11) 0.0196(11) 0.0164(9) -0.0018(9) -0.0043(8) -0.0013(9)
O4 0.0204(10) 0.0278(12) 0.0201(9) -0.0051(9) -0.0037(8) 0.0041(9)
O5 0.0214(10) 0.0263(13) 0.0235(10) -0.0092(9) 0.0011(8) -0.0024(9)
O6 0.0264(12) 0.0238(12) 0.0221(10) -0.0096(9) -0.0052(8) 0.0072(9)

loop_
_atom_type_symbol
_atom_type_description
_atom_type_scat_dispersion_real
_atom_type_scat_dispersion_imag
_atom_type_scat_source
C C 0.0181 0.0091 'International Tables Vol C Tables 4.2.6.8 and 6.1.1.4'
H H 0.0000 0.0000 'International Tables Vol C Tables 4.2.6.8 and 6.1.1.4'
O O 0.0492 0.0322 'International Tables Vol C Tables 4.2.6.8 and 6.1.1.4'

loop_
_geom_angle_atom_site_label_1
_geom_angle_atom_site_label_2
_geom_angle_atom_site_label_3
_geom_angle
C7 C1 C2 115.1(3)
C7 C1 C6 115.2(3)
C2 C1 C6 104.3(2)
C7 C1 C8 118.7(3)
C2 C1 C8 100.0(2)
C6 C1 C8 101.2(2)
O1 C2 C3 127.1(3)
O1 C2 C1 125.7(3)
C3 C2 C1 107.1(2)
C2 C3 C4 101.9(3)
C2 C3 H3A 111.4
C4 C3 H3A 111.4
C2 C3 H3B 111.4
C4 C3 H3B 111.4
H3A C3 H3B 109.3
C5 C4 C3 106.9(2)
C5 C4 C8 102.2(3)
C3 C4 C8 103.0(2)
C5 C4 H4 114.5
C3 C4 H4 114.5
C8 C4 H4 114.5
C4 C5 C6 103.1(2)
C4 C5 H5A 111.1
C6 C5 H5A 111.1
C4 C5 H5B 111.1
C6 C5 H5B 111.1
H5A C5 H5B 109.1
O2 C6 C5 108.7(2)
O2 C6 C1 113.3(2)
C5 C6 C1 104.2(2)
O2 C6 H6 110.2
C5 C6 H6 110.2
C1 C6 H6 110.2
C1 C7 H7A 109.5
C1 C7 H7B 109.5
H7A C7 H7B 109.5
C1 C7 H7C 109.5
H7A C7 H7C 109.5
H7B C7 H7C 109.5
C9 C8 C10 108.9(2)
C9 C8 C4 114.1(3)
C10 C8 C4 113.4(3)
C9 C8 C1 114.9(3)
C10 C8 C1 111.3(2)
C4 C8 C1 93.6(2)
C8 C9 H9A 109.5
C8 C9 H9B 109.5
H9A C9 H9B 109.5
C8 C9 H9C 109.5
H9A C9 H9C 109.5
H9B C9 H9C 109.5
O3 C10 C8 112.6(2)
O3 C10 H10A 109.1
C8 C10 H10A 109.1
O3 C10 H10B 109.1
C8 C10 H10B 109.1
H10A C10 H10B 107.8
C17 C11 C12 115.4(2)
C17 C11 C18 119.9(2)
C12 C11 C18 101.4(2)
C17 C11 C16 114.3(3)
C12 C11 C16 102.4(2)
C18 C11 C16 100.9(2)
O4 C12 C11 126.3(3)
O4 C12 C13 126.4(3)
C11 C12 C13 107.3(2)
C12 C13 C14 101.8(2)
C12 C13 H13A 111.4
C14 C13 H13A 111.4
C12 C13 H13B 111.4
C14 C13 H13B 111.4
H13A C13 H13B 109.3
C15 C14 C13 106.8(2)
C15 C14 C18 102.2(2)
C13 C14 C18 102.5(2)
C15 C14 H14 114.7
C13 C14 H14 114.7
C18 C14 H14 114.7
C14 C15 C16 103.8(2)
C14 C15 H15A 111.0
C16 C15 H15A 111.0
C14 C15 H15B 111.0
C16 C15 H15B 111.0
H15A C15 H15B 109.0
O5 C16 C15 112.3(2)
O5 C16 C11 111.5(2)
C15 C16 C11 103.5(2)
O5 C16 H16 109.8
C15 C16 H16 109.8
C11 C16 H16 109.8
C11 C17 H17A 109.5
C11 C17 H17B 109.5
H17A C17 H17B 109.5
C11 C17 H17C 109.5
H17A C17 H17C 109.5
H17B C17 H17C 109.5
C20 C18 C19 109.2(2)
C20 C18 C14 114.2(2)
C19 C18 C14 113.9(2)
C20 C18 C11 111.3(2)
C19 C18 C11 113.6(2)
C14 C18 C11 94.1(2)
C18 C19 H19A 109.5
C18 C19 H19B 109.5
H19A C19 H19B 109.5
C18 C19 H19C 109.5
H19A C19 H19C 109.5
H19B C19 H19C 109.5
O6 C20 C18 108.9(2)
O6 C20 H20A 109.9
C18 C20 H20A 109.9
O6 C20 H20B 109.9
C18 C20 H20B 109.9
H20A C20 H20B 108.3
C6 O2 H2 109.5
C10 O3 H3 109.5
C16 O5 H5 109.5
C20 O6 H6A 109.5

loop_
_geom_bond_atom_site_label_1
_geom_bond_atom_site_label_2
_geom_bond_distance
C1 C7 1.512(4)
C1 C2 1.524(4)
C1 C6 1.554(4)
C1 C8 1.571(3)
C2 O1 1.207(4)
C2 C3 1.513(4)
C3 C4 1.535(5)
C3 H3A 0.9900
C3 H3B 0.9900
C4 C5 1.531(5)
C4 C8 1.554(4)
C4 H4 1.0000
C5 C6 1.549(4)
C5 H5A 0.9900
C5 H5B 0.9900
C6 O2 1.427(3)
C6 H6 1.0000
C7 H7A 0.9800
C7 H7B 0.9800
C7 H7C 0.9800
C8 C9 1.525(4)
C8 C10 1.531(4)
C9 H9A 0.9800
C9 H9B 0.9800
C9 H9C 0.9800
C10 O3 1.428(3)
C10 H10A 0.9900
C10 H10B 0.9900
C11 C17 1.513(4)
C11 C12 1.518(4)
C11 C18 1.569(3)
C11 C16 1.569(4)
C12 O4 1.212(3)
C12 C13 1.518(4)
C13 C14 1.539(4)
C13 H13A 0.9900
C13 H13B 0.9900
C14 C15 1.533(4)
C14 C18 1.554(4)
C14 H14 1.0000
C15 C16 1.553(4)
C15 H15A 0.9900
C15 H15B 0.9900
C16 O5 1.420(3)
C16 H16 1.0000
C17 H17A 0.9800
C17 H17B 0.9800
C17 H17C 0.9800
C18 C20 1.524(4)
C18 C19 1.536(4)
C19 H19A 0.9800
C19 H19B 0.9800
C19 H19C 0.9800
C20 O6 1.442(3)
C20 H20A 0.9900
C20 H20B 0.9900
O2 H2 0.8400
O3 H3 0.8400
O5 H5 0.8400
O6 H6A 0.8400
